data_2228744
loop_
_publ_author_name
'Dolzhenko, Anton V.'
'Tan, Geok Kheng'
'Dolzhenko, Anna V.'
'Koh, Lip Lin'
'Chui, Wai Keung'

_publ_section_title
;
 4,4-Dimethyl-3,4-dihydropyrido[2',3':3,4]pyrazolo[1,5-<i>a</i>][1,3,5]triazin-2-amine
 ethanol monosolvate
;
_journal_coeditor_code HG2760
_journal_issue 1
_journal_name_full 'Acta Crystallographica Section E'
_journal_page_first o83
_journal_page_last o84
_journal_paper_doi 10.1107/S160053681005097X
_journal_volume 67
_journal_year 2011
_chemical_formula_iupac 'C10 H12 N6, C2 H6 O'
_chemical_formula_moiety 'C10 H12 N6, C2 H6 O'
_chemical_formula_sum 'C12 H18 N6 O'
_chemical_formula_weight 262.32
_chemical_melting_point 559
_chemical_name_systematic
;
4,4-Dimethyl-3,4-dihydropyrido[2',3':3,4]pyrazolo[1,5-<i>a</i>][1,3,5]triazin-
2-amine ethanol monosolvate
;
_space_group_IT_number 15
_symmetry_cell_setting monoclinic
_symmetry_space_group_name_Hall '-C 2yc'
_symmetry_space_group_name_H-M 'C 1 2/c 1'
_atom_sites_solution_hydrogens geom
_atom_sites_solution_primary direct
_atom_sites_solution_secondary difmap
_audit_creation_method SHELXL-97
_cell_angle_alpha 90.00
_cell_angle_beta 101.683(4)
_cell_angle_gamma 90.00
_cell_formula_units_Z 8
_cell_length_a 12.1250(19)
_cell_length_b 13.913(2)
_cell_length_c 16.598(3)
_cell_measurement_reflns_used 782
_cell_measurement_temperature 100(2)
_cell_measurement_theta_max 27.25
_cell_measurement_theta_min 2.74
_cell_volume 2742.0(8)
_computing_cell_refinement 'SAINT (Bruker, 2001)'
_computing_data_collection 'SMART (Bruker, 2001)'
_computing_data_reduction 'SAINT (Bruker, 2001)'
_computing_molecular_graphics 'SHELXTL (Sheldrick, 2008)'
_computing_publication_material 'SHELXTL (Sheldrick, 2008)'
_computing_structure_refinement 'SHELXL97 (Sheldrick, 2008)'
_computing_structure_solution 'SHELXS97 (Sheldrick, 2008)'
_diffrn_ambient_temperature 100(2)
_diffrn_measured_fraction_theta_full 0.997
_diffrn_measured_fraction_theta_max 0.997
_diffrn_measurement_device_type 'Bruker SMART APEX CCD'
_diffrn_measurement_method '\f and \w'
_diffrn_radiation_monochromator graphite
_diffrn_radiation_source 'fine-focus sealed tube'
_diffrn_radiation_type MoK\a
_diffrn_radiation_wavelength 0.71073
_diffrn_reflns_av_R_equivalents 0.0303
_diffrn_reflns_av_sigmaI/netI 0.0334
_diffrn_reflns_limit_h_max 14
_diffrn_reflns_limit_h_min -15
_diffrn_reflns_limit_k_max 17
_diffrn_reflns_limit_k_min -18
_diffrn_reflns_limit_l_max 21
_diffrn_reflns_limit_l_min -18
_diffrn_reflns_number 9471
_diffrn_reflns_theta_full 27.50
_diffrn_reflns_theta_max 27.50
_diffrn_reflns_theta_min 2.25
_diffrn_standards_number 0
_exptl_absorpt_coefficient_mu 0.087
_exptl_absorpt_correction_T_max 0.9913
_exptl_absorpt_correction_T_min 0.9495
_exptl_absorpt_correction_type multi-scan
_exptl_absorpt_process_details '(SADABS; Sheldrick, 2001)'
_exptl_crystal_colour yellow
_exptl_crystal_density_diffrn 1.271
_exptl_crystal_density_method 'not measured'
_exptl_crystal_description Plate
_exptl_crystal_F_000 1120
_exptl_crystal_size_max 0.60
_exptl_crystal_size_mid 0.38
_exptl_crystal_size_min 0.10
_refine_diff_density_max 0.368
_refine_diff_density_min -0.208
_refine_ls_extinction_method none
_refine_ls_goodness_of_fit_ref 1.056
_refine_ls_hydrogen_treatment mixed
_refine_ls_matrix_type full
_refine_ls_number_parameters 209
_refine_ls_number_reflns 3129
_refine_ls_number_restraints 38
_refine_ls_restrained_S_all 1.060
_refine_ls_R_factor_all 0.0586
_refine_ls_R_factor_gt 0.0498
_refine_ls_shift/su_max 0.001
_refine_ls_shift/su_mean 0.000
_refine_ls_structure_factor_coef Fsqd
_refine_ls_weighting_details 'calc w=1/[\s^2^(Fo^2^)+(0.0709P)^2^+1.8445P] where P=(Fo^2^+2Fc^2^)/3'
_refine_ls_weighting_scheme calc
_refine_ls_wR_factor_gt 0.1279
_refine_ls_wR_factor_ref 0.1332
_reflns_number_gt 2657
_reflns_number_total 3129
_reflns_threshold_expression I>2\s(I)
_cod_data_source_file hg2760.cif
_cod_data_source_block I
_cod_original_cell_volume 2742.0(7)
_cod_original_sg_symbol_H-M 'C 2/c'
_cod_database_code 2228744
_cod_database_fobs_code 2228744

loop_
_symmetry_equiv_pos_as_xyz
'x, y, z'
'-x, y, -z+1/2'
'x+1/2, y+1/2, z'
'-x+1/2, y+1/2, -z+1/2'
'-x, -y, -z'
'x, -y, z-1/2'
'-x+1/2, -y+1/2, -z'
'x+1/2, -y+1/2, z-1/2'

loop_
_atom_site_type_symbol
_atom_site_label
_atom_site_fract_x
_atom_site_fract_y
_atom_site_fract_z
_atom_site_U_iso_or_equiv
_atom_site_adp_type
_atom_site_calc_flag
_atom_site_refinement_flags
_atom_site_occupancy
_atom_site_disorder_assembly
_atom_site_disorder_group
O O1S 0.49619(10) 0.11324(8) 0.46397(7) 0.0285(3) Uani d . 1 . .
H H1S 0.5246(18) 0.1117(15) 0.5165(14) 0.039(6) Uiso d . 1 . .
C C1S 0.5838(2) 0.0860(2) 0.42339(15) 0.0384(7) Uani d PU 0.781(6) A 1
H H1SA 0.5526 0.0769 0.3640 0.046 Uiso calc PR 0.781(6) A 1
H H1SB 0.6169 0.0243 0.4461 0.046 Uiso calc PR 0.781(6) A 1
C C2S 0.6736(3) 0.1618(3) 0.4346(2) 0.0648(11) Uani d PU 0.781(6) A 1
H H2SA 0.7335 0.1420 0.4063 0.097 Uiso calc PR 0.781(6) A 1
H H2SB 0.7051 0.1701 0.4934 0.097 Uiso calc PR 0.781(6) A 1
H H2SC 0.6410 0.2226 0.4114 0.097 Uiso calc PR 0.781(6) A 1
C C1SA 0.5898(9) 0.1503(9) 0.4290(6) 0.044(2) Uani d PU 0.219(6) A 2
H H1SC 0.5651 0.1572 0.3687 0.053 Uiso calc PR 0.219(6) A 2
H H1SD 0.6120 0.2146 0.4523 0.053 Uiso calc PR 0.219(6) A 2
C C2SA 0.6822(14) 0.0883(12) 0.4464(9) 0.077(4) Uani d PU 0.219(6) A 2
H H2SD 0.7437 0.1142 0.4227 0.116 Uiso calc PR 0.219(6) A 2
H H2SE 0.6605 0.0250 0.4226 0.116 Uiso calc PR 0.219(6) A 2
H H2SF 0.7072 0.0823 0.5062 0.116 Uiso calc PR 0.219(6) A 2
N N1 0.56023(10) 0.47488(8) 0.67409(7) 0.0203(3) Uani d . 1 . .
N N2 0.67666(10) 0.34962(9) 0.74160(7) 0.0205(3) Uani d . 1 . .
N N3 0.68205(10) 0.25362(8) 0.72312(7) 0.0187(3) Uani d . 1 . .
N N4 0.59745(10) 0.13025(8) 0.63025(7) 0.0208(3) Uani d . 1 . .
N N5 0.77009(11) 0.10579(9) 0.72296(8) 0.0220(3) Uani d . 1 . .
H H5 0.8212(17) 0.0662(15) 0.7465(12) 0.034(5) Uiso d . 1 . .
N N6 0.68817(13) -0.01616(10) 0.63779(9) 0.0302(3) Uani d . 1 . .
H H6A 0.6334(17) -0.0354(14) 0.6007(12) 0.028(5) Uiso d . 1 . .
H H6B 0.7326(17) -0.0588(15) 0.6701(12) 0.037(5) Uiso d . 1 . .
C C1 0.47528(13) 0.49206(10) 0.61227(9) 0.0226(3) Uani d . 1 . .
H H1 0.4479 0.5562 0.6059 0.027 Uiso calc R 1 . .
C C2 0.42132(13) 0.42321(11) 0.55453(9) 0.0235(3) Uani d . 1 . .
H H2 0.3604 0.4420 0.5119 0.028 Uiso calc R 1 . .
C C3 0.45708(12) 0.32946(11) 0.56021(9) 0.0211(3) Uani d . 1 . .
H H3 0.4242 0.2824 0.5212 0.025 Uiso calc R 1 . .
C C4 0.54476(12) 0.30661(10) 0.62667(8) 0.0182(3) Uani d . 1 . .
C C5 0.59298(12) 0.38088(10) 0.68156(8) 0.0180(3) Uani d . 1 . .
C C6 0.60627(12) 0.22357(10) 0.65668(8) 0.0189(3) Uani d . 1 . .
C C7 0.68259(13) 0.07377(11) 0.66450(9) 0.0220(3) Uani d . 1 . .
C C8 0.75702(12) 0.18664(10) 0.77658(8) 0.0210(3) Uani d . 1 . .
C C9 0.70180(17) 0.15481(14) 0.84683(10) 0.0384(4) Uani d . 1 . .
H H9A 0.6953 0.2100 0.8823 0.058 Uiso calc R 1 . .
H H9B 0.7480 0.1049 0.8791 0.058 Uiso calc R 1 . .
H H9C 0.6266 0.1291 0.8243 0.058 Uiso calc R 1 . .
C C10 0.87144(15) 0.23234(12) 0.80702(12) 0.0363(4) Uani d . 1 . .
H H10A 0.8983 0.2606 0.7604 0.055 Uiso calc R 1 . .
H H10B 0.9249 0.1832 0.8332 0.055 Uiso calc R 1 . .
H H10C 0.8651 0.2827 0.8471 0.055 Uiso calc R 1 . .

loop_
_atom_site_aniso_label
_atom_site_aniso_U_11
_atom_site_aniso_U_22
_atom_site_aniso_U_33
_atom_site_aniso_U_12
_atom_site_aniso_U_13
_atom_site_aniso_U_23
O1S 0.0298(6) 0.0327(6) 0.0198(6) 0.0020(5) -0.0023(5) -0.0027(4)
C1S 0.0441(15) 0.0418(17) 0.0304(12) 0.0038(12) 0.0104(10) -0.0026(11)
C2S 0.050(2) 0.101(3) 0.0473(17) -0.0189(19) 0.0193(14) 0.0019(18)
C1SA 0.044(5) 0.049(6) 0.040(4) -0.019(4) 0.008(4) 0.007(4)
C2SA 0.089(8) 0.077(8) 0.069(7) 0.018(6) 0.021(6) 0.022(6)
N1 0.0230(6) 0.0168(6) 0.0203(6) -0.0004(5) 0.0025(5) 0.0008(5)
N2 0.0230(6) 0.0159(6) 0.0205(6) 0.0006(5) -0.0001(5) -0.0021(5)
N3 0.0195(6) 0.0158(6) 0.0184(6) 0.0010(4) -0.0016(5) -0.0014(4)
N4 0.0233(6) 0.0164(6) 0.0192(6) 0.0016(5) -0.0042(5) -0.0017(4)
N5 0.0227(6) 0.0180(6) 0.0217(6) 0.0050(5) -0.0042(5) -0.0022(5)
N6 0.0356(8) 0.0196(7) 0.0273(7) 0.0063(6) -0.0128(6) -0.0040(5)
C1 0.0255(8) 0.0178(7) 0.0235(7) 0.0024(6) 0.0027(6) 0.0018(6)
C2 0.0234(7) 0.0232(7) 0.0209(7) 0.0015(6) -0.0028(6) 0.0024(6)
C3 0.0223(7) 0.0213(7) 0.0177(7) -0.0012(5) -0.0002(5) -0.0009(5)
C4 0.0190(7) 0.0170(7) 0.0183(7) -0.0008(5) 0.0029(5) -0.0004(5)
C5 0.0173(6) 0.0190(7) 0.0177(6) -0.0011(5) 0.0033(5) 0.0001(5)
C6 0.0185(7) 0.0209(7) 0.0158(6) -0.0005(5) 0.0003(5) 0.0001(5)
C7 0.0254(7) 0.0201(7) 0.0182(7) 0.0013(6) -0.0011(6) -0.0004(5)
C8 0.0226(7) 0.0194(7) 0.0179(7) 0.0046(5) -0.0031(6) -0.0015(5)
C9 0.0475(11) 0.0425(10) 0.0257(8) 0.0202(8) 0.0088(8) 0.0115(7)
C10 0.0286(9) 0.0244(8) 0.0466(10) 0.0042(7) -0.0146(8) -0.0081(7)

loop_
_atom_type_symbol
_atom_type_description
_atom_type_scat_dispersion_real
_atom_type_scat_dispersion_imag
_atom_type_scat_source
C C 0.0033 0.0016 'International Tables Vol C Tables 4.2.6.8 and 6.1.1.4'
H H 0.0000 0.0000 'International Tables Vol C Tables 4.2.6.8 and 6.1.1.4'
N N 0.0061 0.0033 'International Tables Vol C Tables 4.2.6.8 and 6.1.1.4'
O O 0.0106 0.0060 'International Tables Vol C Tables 4.2.6.8 and 6.1.1.4'

loop_
_geom_angle_atom_site_label_1
_geom_angle_atom_site_label_2
_geom_angle_atom_site_label_3
_geom_angle_site_symmetry_1
_geom_angle_site_symmetry_3
_geom_angle
_geom_angle_publ_flag
C1S O1S C1SA . . 36.3(5) ?
C1S O1S H1S . . 106.7(14) ?
C1SA O1S H1S . . 102.9(14) ?
O1S C1S C2S . . 110.4(3) ?
O1S C1S H1SA . . 109.6 ?
C2S C1S H1SA . . 109.6 ?
O1S C1S H1SB . . 109.6 ?
C2S C1S H1SB . . 109.6 ?
H1SA C1S H1SB . . 108.1 ?
C1S C2S H2SA . . 109.5 ?
C1S C2S H2SB . . 109.5 ?
H2SA C2S H2SB . . 109.5 ?
C1S C2S H2SC . . 109.5 ?
H2SA C2S H2SC . . 109.5 ?
H2SB C2S H2SC . . 109.5 ?
C2SA C1SA O1S . . 110.6(11) ?
C2SA C1SA H1SC . . 109.5 ?
O1S C1SA H1SC . . 109.5 ?
C2SA C1SA H1SD . . 109.5 ?
O1S C1SA H1SD . . 109.5 ?
H1SC C1SA H1SD . . 108.1 ?
C1SA C2SA H2SD . . 109.5 ?
C1SA C2SA H2SE . . 109.5 ?
H2SD C2SA H2SE . . 109.5 ?
C1SA C2SA H2SF . . 109.5 ?
H2SD C2SA H2SF . . 109.5 ?
H2SE C2SA H2SF . . 109.5 ?
C1 N1 C5 . . 114.26(12) ?
C5 N2 N3 . . 102.25(11) ?
C6 N3 N2 . . 115.31(11) ?
C6 N3 C8 . . 122.17(12) ?
N2 N3 C8 . . 122.23(11) ?
C7 N4 C6 . . 114.85(12) ?
C7 N5 C8 . . 121.41(12) ?
C7 N5 H5 . . 120.0(13) ?
C8 N5 H5 . . 111.9(13) ?
C7 N6 H6A . . 116.8(13) ?
C7 N6 H6B . . 118.9(13) ?
H6A N6 H6B . . 120.5(18) ?
N1 C1 C2 . . 125.71(14) ?
N1 C1 H1 . . 117.1 ?
C2 C1 H1 . . 117.1 ?
C3 C2 C1 . . 119.98(13) ?
C3 C2 H2 . . 120.0 ?
C1 C2 H2 . . 120.0 ?
C2 C3 C4 . . 116.60(13) ?
C2 C3 H3 . . 121.7 ?
C4 C3 H3 . . 121.7 ?
C3 C4 C6 . . 136.46(13) ?
C3 C4 C5 . . 119.08(13) ?
C6 C4 C5 . . 104.45(12) ?
N2 C5 N1 . . 122.69(12) ?
N2 C5 C4 . . 113.00(12) ?
N1 C5 C4 . . 124.30(13) ?
N3 C6 N4 . . 123.49(12) ?
N3 C6 C4 . . 104.98(12) ?
N4 C6 C4 . . 131.53(13) ?
N4 C7 N6 . . 119.96(13) ?
N4 C7 N5 . . 122.51(14) ?
N6 C7 N5 . . 117.38(13) ?
N5 C8 N3 . . 104.50(11) ?
N5 C8 C10 . . 108.70(13) ?
N3 C8 C10 . . 110.36(13) ?
N5 C8 C9 . . 111.15(13) ?
N3 C8 C9 . . 109.45(12) ?
C10 C8 C9 . . 112.40(14) ?
C8 C9 H9A . . 109.5 ?
C8 C9 H9B . . 109.5 ?
H9A C9 H9B . . 109.5 ?
C8 C9 H9C . . 109.5 ?
H9A C9 H9C . . 109.5 ?
H9B C9 H9C . . 109.5 ?
C8 C10 H10A . . 109.5 ?
C8 C10 H10B . . 109.5 ?
H10A C10 H10B . . 109.5 ?
C8 C10 H10C . . 109.5 ?
H10A C10 H10C . . 109.5 ?
H10B C10 H10C . . 109.5 ?

loop_
_geom_bond_atom_site_label_1
_geom_bond_atom_site_label_2
_geom_bond_site_symmetry_2
_geom_bond_distance
_geom_bond_publ_flag
O1S C1S . 1.420(3) ?
O1S C1SA . 1.469(9) ?
O1S H1S . 0.87(2) ?
C1S C2S . 1.500(5) ?
C1S H1SA . 0.9900 ?
C1S H1SB . 0.9900 ?
C2S H2SA . 0.9800 ?
C2S H2SB . 0.9800 ?
C2S H2SC . 0.9800 ?
C1SA C2SA . 1.40(2) ?
C1SA H1SC . 0.9900 ?
C1SA H1SD . 0.9900 ?
C2SA H2SD . 0.9800 ?
C2SA H2SE . 0.9800 ?
C2SA H2SF . 0.9800 ?
N1 C1 . 1.3202(19) ?
N1 C5 . 1.3651(18) ?
N2 C5 . 1.3425(18) ?
N2 N3 . 1.3749(17) ?
N3 C6 . 1.3508(17) ?
N3 C8 . 1.4682(18) ?
N4 C7 . 1.3299(19) ?
N4 C6 . 1.3678(18) ?
N5 C7 . 1.3596(18) ?
N5 C8 . 1.4628(19) ?
N5 H5 . 0.86(2) ?
N6 C7 . 1.334(2) ?
N6 H6A . 0.85(2) ?
N6 H6B . 0.90(2) ?
C1 C2 . 1.418(2) ?
C1 H1 . 0.9500 ?
C2 C3 . 1.372(2) ?
C2 H2 . 0.9500 ?
C3 C4 . 1.4047(19) ?
C3 H3 . 0.9500 ?
C4 C6 . 1.410(2) ?
C4 C5 . 1.4227(19) ?
C8 C10 . 1.517(2) ?
C8 C9 . 1.523(2) ?
C9 H9A . 0.9800 ?
C9 H9B . 0.9800 ?
C9 H9C . 0.9800 ?
C10 H10A . 0.9800 ?
C10 H10B . 0.9800 ?
C10 H10C . 0.9800 ?

loop_
_geom_hbond_atom_site_label_D
_geom_hbond_atom_site_label_H
_geom_hbond_atom_site_label_A
_geom_hbond_site_symmetry_A
_geom_hbond_distance_DH
_geom_hbond_distance_HA
_geom_hbond_distance_DA
_geom_hbond_angle_DHA
N5 H5 N1 4_646 0.86(2) 2.16(2) 3.0077(18) 169.5(18)
N6 H6B N2 4_646 0.90(2) 2.08(2) 2.9754(18) 171.5(18)
N6 H6A O1S 5_656 0.85(2) 2.03(2) 2.8540(18) 163.2(18)
O1S H1S N4 . 0.87(2) 1.93(2) 2.7943(17) 170(2)

loop_
_geom_torsion_atom_site_label_1
_geom_torsion_atom_site_label_2
_geom_torsion_atom_site_label_3
_geom_torsion_atom_site_label_4
_geom_torsion_site_symmetry_1
_geom_torsion_site_symmetry_2
_geom_torsion_site_symmetry_3
_geom_torsion_site_symmetry_4
_geom_torsion
_geom_torsion_publ_flag
C1SA O1S C1S C2S . . . . 21.3(7) ?
C1S O1S C1SA C2SA . . . . -39.4(9) ?
C5 N2 N3 C6 . . . . -1.02(16) ?
C5 N2 N3 C8 . . . . -175.06(13) ?
C5 N1 C1 C2 . . . . -2.2(2) ?
N1 C1 C2 C3 . . . . -0.2(2) ?
C1 C2 C3 C4 . . . . 2.3(2) ?
C2 C3 C4 C6 . . . . 179.72(16) ?
C2 C3 C4 C5 . . . . -2.0(2) ?
N3 N2 C5 N1 . . . . -177.97(13) ?
N3 N2 C5 C4 . . . . 0.87(16) ?
C1 N1 C5 N2 . . . . -178.85(14) ?
C1 N1 C5 C4 . . . . 2.4(2) ?
C3 C4 C5 N2 . . . . -179.23(13) ?
C6 C4 C5 N2 . . . . -0.46(17) ?
C3 C4 C5 N1 . . . . -0.4(2) ?
C6 C4 C5 N1 . . . . 178.35(13) ?
N2 N3 C6 N4 . . . . -178.45(13) ?
C8 N3 C6 N4 . . . . -4.4(2) ?
N2 N3 C6 C4 . . . . 0.77(17) ?
C8 N3 C6 C4 . . . . 174.81(13) ?
C7 N4 C6 N3 . . . . -12.5(2) ?
C7 N4 C6 C4 . . . . 168.49(15) ?
C3 C4 C6 N3 . . . . 178.26(17) ?
C5 C4 C6 N3 . . . . -0.17(15) ?
C3 C4 C6 N4 . . . . -2.6(3) ?
C5 C4 C6 N4 . . . . 178.95(15) ?
C6 N4 C7 N6 . . . . -173.68(14) ?
C6 N4 C7 N5 . . . . 1.7(2) ?
C8 N5 C7 N4 . . . . 26.4(2) ?
C8 N5 C7 N6 . . . . -158.08(14) ?
C7 N5 C8 N3 . . . . -37.89(18) ?
C7 N5 C8 C10 . . . . -155.73(14) ?
C7 N5 C8 C9 . . . . 80.06(17) ?
C6 N3 C8 N5 . . . . 27.26(18) ?
N2 N3 C8 N5 . . . . -159.11(12) ?
C6 N3 C8 C10 . . . . 143.94(14) ?
N2 N3 C8 C10 . . . . -42.42(19) ?
C6 N3 C8 C9 . . . . -91.86(17) ?
N2 N3 C8 C9 . . . . 81.78(17) ?
